data_4317845
loop_
_publ_author_name
'Hong-Chang Liang'
'Eunsuk Kim'
'Christopher D. Incarvito'
'Arnold L. Rheingold'
'Kenneth D. Karlin'

_publ_contact_author
;
       Dr. Kenneth D Karlin
       Department of Chemistry
       Johns Hopkins University
       Baltimore, MD 21218
       USA
;
_publ_contact_author_email karlin@jhu.edu
_publ_contact_author_fax '+410 516 8420'
_publ_contact_author_phone '+410 516 8027'
_publ_section_title
;
 A Bis-Acetonitrile Two-Coordinate Copper(I) Complex: Synthesis and
 Characterization of Highly Soluble B(C6F5)4- Salts of [Cu(MeCN)2]+ and
 [Cu(MeCN)4]+
;
_journal_name_full 'Inorganic Chemistry'
_journal_page_first 2209
_journal_page_last 2212
_journal_paper_doi 10.1021/ic010816g
_journal_volume 41
_journal_year 2002
_chemical_formula_sum 'C28 H6 B Cu F20 N2'
_chemical_formula_weight 824.70
_chemical_name_systematic
;

   ?

;
_space_group_IT_number 15
_symmetry_cell_setting monoclinic
_symmetry_space_group_name_Hall '-C 2yc'
_symmetry_space_group_name_H-M 'C 1 2/c 1'
_atom_sites_solution_hydrogens geom
_atom_sites_solution_primary direct
_atom_sites_solution_secondary difmap
_audit_creation_method SHELXL-97
_cell_angle_alpha 90.00
_cell_angle_beta 118.2620(10)
_cell_angle_gamma 90.00
_cell_formula_units_Z 4
_cell_length_a 19.7183(16)
_cell_length_b 8.2444(7)
_cell_length_c 19.8057(16)
_cell_measurement_temperature 173(2)
_cell_volume 2835.9(4)
_computing_cell_refinement 'Bruker SMART'
_computing_data_collection 'Bruker SMART'
_computing_data_reduction 'Bruker SHELXTL'
_computing_molecular_graphics 'Bruker SHELXTL'
_computing_publication_material 'Bruker SHELXTL'
_computing_structure_refinement 'SHELXL-97 (Sheldrick, 1997)'
_computing_structure_solution 'SHELXS-97 (Sheldrick, 1990)'
_diffrn_ambient_temperature 173(2)
_diffrn_measured_fraction_theta_full 0.894
_diffrn_measured_fraction_theta_max 0.894
_diffrn_measurement_device_type 'CCD area detector'
_diffrn_measurement_method 'phi and omega scans'
_diffrn_radiation_monochromator graphite
_diffrn_radiation_source 'fine-focus sealed tube'
_diffrn_radiation_type MoK\a
_diffrn_radiation_wavelength 0.71073
_diffrn_reflns_av_R_equivalents 0.0285
_diffrn_reflns_av_sigmaI/netI 0.0379
_diffrn_reflns_limit_h_max 25
_diffrn_reflns_limit_h_min -26
_diffrn_reflns_limit_k_max 10
_diffrn_reflns_limit_k_min -10
_diffrn_reflns_limit_l_max 22
_diffrn_reflns_limit_l_min -25
_diffrn_reflns_number 6814
_diffrn_reflns_theta_full 28.32
_diffrn_reflns_theta_max 28.32
_diffrn_reflns_theta_min 2.33
_exptl_absorpt_coefficient_mu 0.928
_exptl_absorpt_correction_T_max 0.8733
_exptl_absorpt_correction_T_min 0.8361
_exptl_absorpt_correction_type 'Empirical from SADABS'
_exptl_crystal_colour colorlss
_exptl_crystal_density_diffrn 1.932
_exptl_crystal_density_method 'not measured'
_exptl_crystal_description rod
_exptl_crystal_F_000 1608
_exptl_crystal_size_max 0.20
_exptl_crystal_size_mid 0.20
_exptl_crystal_size_min 0.15
_refine_diff_density_max 0.301
_refine_diff_density_min -0.411
_refine_diff_density_rms 0.058
_refine_ls_extinction_method none
_refine_ls_goodness_of_fit_ref 1.178
_refine_ls_hydrogen_treatment mixed
_refine_ls_matrix_type full
_refine_ls_number_parameters 238
_refine_ls_number_reflns 3156
_refine_ls_number_restraints 0
_refine_ls_restrained_S_all 1.178
_refine_ls_R_factor_all 0.0465
_refine_ls_R_factor_gt 0.0343
_refine_ls_shift/su_max 0.442
_refine_ls_shift/su_mean 0.009
_refine_ls_structure_factor_coef Fsqd
_refine_ls_weighting_details 'calc w=1/[\s^2^(Fo^2^)+(0.0462P)^2^+0.0000P] where P=(Fo^2^+2Fc^2^)/3'
_refine_ls_weighting_scheme calc
_refine_ls_wR_factor_gt 0.0903
_refine_ls_wR_factor_ref 0.0972
_reflns_number_gt 2544
_reflns_number_total 3156
_reflns_threshold_expression >2sigma(I)
_cod_data_source_file ic010816g.cif
_cod_data_source_block kdk43
_cod_depositor_comments
;
The following automatic conversions were performed:

'_symmetry_cell_setting' value 'Monoclinic' changed to 'monoclinic'
according to the built-in table from CIF Core dictionary named
'cif_core.dic' version 2.4.1 from 2010-06-29.

Automatic conversion script
Id: cif_fix_values 1646 2011-03-28 12:23:43Z adriana 
;
_cod_database_code 4317845

loop_
_symmetry_equiv_pos_as_xyz
'x, y, z'
'-x, y, -z+1/2'
'x+1/2, y+1/2, z'
'-x+1/2, y+1/2, -z+1/2'
'-x, -y, -z'
'x, -y, z-1/2'
'-x+1/2, -y+1/2, -z'
'x+1/2, -y+1/2, z-1/2'

loop_
_atom_site_label
_atom_site_type_symbol
_atom_site_fract_x
_atom_site_fract_y
_atom_site_fract_z
_atom_site_U_iso_or_equiv
_atom_site_adp_type
_atom_site_occupancy
_atom_site_symmetry_multiplicity
_atom_site_calc_flag
_atom_site_refinement_flags
_atom_site_disorder_assembly
_atom_site_disorder_group
Cu1 Cu 0.5000 0.5000 0.0000 0.03337(13) Uani 1 2 d S . .
B1 B 1.0000 0.0531(4) 0.2500 0.0221(6) Uani 1 2 d S . .
N1 N 0.58535(11) 0.6287(2) 0.05434(10) 0.0337(4) Uani 1 1 d . . .
F1 F 0.92667(7) 0.28307(15) 0.30466(6) 0.0318(3) Uani 1 1 d . . .
F2 F 0.81927(8) 0.50216(15) 0.22431(8) 0.0394(3) Uani 1 1 d . . .
F3 F 0.76236(8) 0.52449(16) 0.06910(8) 0.0425(3) Uani 1 1 d . . .
F4 F 0.81825(7) 0.32541(16) -0.00188(6) 0.0349(3) Uani 1 1 d . . .
F5 F 0.92344(7) 0.10756(15) 0.07478(6) 0.0335(3) Uani 1 1 d . . .
F6 F 0.84426(7) -0.00389(14) 0.25055(7) 0.0322(3) Uani 1 1 d . . .
F7 F 0.81899(7) -0.22829(17) 0.33089(8) 0.0413(3) Uani 1 1 d . . .
F8 F 0.93346(8) -0.43043(18) 0.42601(8) 0.0441(3) Uani 1 1 d . . .
F9 F 1.07596(8) -0.40122(15) 0.43794(7) 0.0382(3) Uani 1 1 d . . .
F10 F 1.10444(7) -0.17586(16) 0.35862(7) 0.0335(3) Uani 1 1 d . . .
C1 C 0.92969(10) 0.1779(2) 0.19472(10) 0.0221(4) Uani 1 1 d . . .
C2 C 0.90052(11) 0.2870(2) 0.22772(11) 0.0246(4) Uani 1 1 d . . .
C3 C 0.84505(11) 0.4019(2) 0.18770(12) 0.0276(4) Uani 1 1 d . . .
C4 C 0.81615(11) 0.4141(3) 0.10974(12) 0.0291(4) Uani 1 1 d . . .
C5 C 0.84400(11) 0.3126(3) 0.07385(11) 0.0261(4) Uani 1 1 d . . .
C6 C 0.89928(11) 0.1983(2) 0.11646(11) 0.0238(4) Uani 1 1 d . . .
C7 C 0.97665(10) -0.0748(2) 0.30055(10) 0.0229(4) Uani 1 1 d . . .
C8 C 0.90543(11) -0.0970(2) 0.29670(10) 0.0246(4) Uani 1 1 d . . .
C9 C 0.88994(11) -0.2145(3) 0.33773(11) 0.0288(4) Uani 1 1 d . . .
C10 C 0.94695(13) -0.3180(3) 0.38532(12) 0.0300(4) Uani 1 1 d . . .
C11 C 1.01892(12) -0.3021(3) 0.39064(11) 0.0280(4) Uani 1 1 d . . .
C12 C 1.03184(11) -0.1846(3) 0.34905(11) 0.0259(4) Uani 1 1 d . . .
C13 C 0.63644(13) 0.7119(3) 0.08570(12) 0.0331(5) Uani 1 1 d . . .
C14 C 0.70218(13) 0.8188(3) 0.12630(15) 0.0437(6) Uani 1 1 d . . .
H14A H 0.6972 0.8754 0.1672 0.066 Uiso 1 1 calc R . .
H14B H 0.7040 0.8984 0.0904 0.066 Uiso 1 1 calc R . .
H14C H 0.7497 0.7546 0.1486 0.066 Uiso 1 1 calc R . .

loop_
_atom_site_aniso_label
_atom_site_aniso_U_11
_atom_site_aniso_U_22
_atom_site_aniso_U_33
_atom_site_aniso_U_23
_atom_site_aniso_U_13
_atom_site_aniso_U_12
Cu1 0.0360(2) 0.0353(2) 0.0312(2) -0.00198(15) 0.01785(16) -0.00321(16)
B1 0.0220(14) 0.0239(16) 0.0219(14) 0.000 0.0115(12) 0.000
N1 0.0379(10) 0.0354(11) 0.0300(9) -0.0001(7) 0.0179(8) 0.0004(8)
F1 0.0353(6) 0.0373(7) 0.0238(6) -0.0034(5) 0.0148(5) 0.0036(5)
F2 0.0432(8) 0.0345(8) 0.0435(7) -0.0068(5) 0.0230(6) 0.0113(6)
F3 0.0389(7) 0.0359(8) 0.0432(8) 0.0067(6) 0.0116(6) 0.0169(6)
F4 0.0353(7) 0.0391(8) 0.0234(6) 0.0048(5) 0.0082(5) 0.0038(5)
F5 0.0386(7) 0.0389(8) 0.0261(6) 0.0006(5) 0.0177(5) 0.0118(6)
F6 0.0212(6) 0.0361(8) 0.0366(7) 0.0066(5) 0.0113(5) 0.0002(5)
F7 0.0302(7) 0.0501(9) 0.0475(8) 0.0048(6) 0.0217(6) -0.0098(6)
F8 0.0542(8) 0.0363(8) 0.0474(8) 0.0116(6) 0.0287(7) -0.0080(6)
F9 0.0465(7) 0.0301(7) 0.0381(7) 0.0106(5) 0.0201(6) 0.0132(6)
F10 0.0247(6) 0.0394(8) 0.0377(7) 0.0089(5) 0.0158(5) 0.0072(5)
C1 0.0204(9) 0.0211(10) 0.0257(9) -0.0019(7) 0.0115(7) -0.0032(7)
C2 0.0252(9) 0.0260(11) 0.0234(9) -0.0016(7) 0.0123(8) -0.0036(8)
C3 0.0281(10) 0.0219(11) 0.0356(11) -0.0054(8) 0.0172(8) 0.0000(8)
C4 0.0237(9) 0.0236(11) 0.0357(11) 0.0020(8) 0.0106(8) 0.0030(8)
C5 0.0258(9) 0.0278(11) 0.0220(9) 0.0022(7) 0.0091(8) -0.0013(8)
C6 0.0236(9) 0.0235(10) 0.0255(9) -0.0031(7) 0.0125(8) -0.0011(8)
C7 0.0255(9) 0.0212(10) 0.0217(9) -0.0021(7) 0.0109(8) -0.0018(8)
C8 0.0234(9) 0.0248(11) 0.0239(9) -0.0022(7) 0.0099(8) -0.0014(8)
C9 0.0284(10) 0.0303(12) 0.0303(10) -0.0048(8) 0.0161(8) -0.0086(8)
C10 0.0405(11) 0.0233(11) 0.0288(10) -0.0008(8) 0.0186(9) -0.0065(9)
C11 0.0335(11) 0.0234(11) 0.0254(9) -0.0001(7) 0.0126(8) 0.0026(8)
C12 0.0245(9) 0.0272(11) 0.0277(9) -0.0021(8) 0.0138(8) 0.0004(8)
C13 0.0358(12) 0.0342(12) 0.0286(10) 0.0004(9) 0.0147(9) 0.0068(10)
C14 0.0325(12) 0.0390(14) 0.0493(14) -0.0094(11) 0.0110(10) 0.0012(10)

loop_
_atom_type_symbol
_atom_type_description
_atom_type_scat_dispersion_real
_atom_type_scat_dispersion_imag
_atom_type_scat_source
C C 0.0033 0.0016 'International Tables Vol C Tables 4.2.6.8 and 6.1.1.4'
H H 0.0000 0.0000 'International Tables Vol C Tables 4.2.6.8 and 6.1.1.4'
B B 0.0013 0.0007 'International Tables Vol C Tables 4.2.6.8 and 6.1.1.4'
N N 0.0061 0.0033 'International Tables Vol C Tables 4.2.6.8 and 6.1.1.4'
F F 0.0171 0.0103 'International Tables Vol C Tables 4.2.6.8 and 6.1.1.4'
Cu Cu 0.3201 1.2651 'International Tables Vol C Tables 4.2.6.8 and 6.1.1.4'

loop_
_geom_angle_atom_site_label_1
_geom_angle_atom_site_label_2
_geom_angle_atom_site_label_3
_geom_angle
_geom_angle_site_symmetry_1
_geom_angle_site_symmetry_3
_geom_angle_publ_flag
N1 Cu1 N1 180.00(19) 5_665 . ?
C1 B1 C1 103.2(2) 2_755 . ?
C1 B1 C7 114.11(9) 2_755 2_755 ?
C1 B1 C7 112.33(9) . 2_755 ?
C1 B1 C7 112.33(9) 2_755 . ?
C1 B1 C7 114.11(9) . . ?
C7 B1 C7 101.2(2) 2_755 . ?
C13 N1 Cu1 177.5(2) . . ?
C6 C1 C2 113.12(17) . . ?
C6 C1 B1 126.89(15) . . ?
C2 C1 B1 119.72(15) . . ?
F1 C2 C3 115.97(17) . . ?
F1 C2 C1 119.41(17) . . ?
C3 C2 C1 124.61(18) . . ?
F2 C3 C4 119.90(18) . . ?
F2 C3 C2 120.71(18) . . ?
C4 C3 C2 119.39(18) . . ?
F3 C4 C5 120.09(18) . . ?
F3 C4 C3 120.98(18) . . ?
C5 C4 C3 118.93(18) . . ?
F4 C5 C4 119.99(17) . . ?
F4 C5 C6 120.48(18) . . ?
C4 C5 C6 119.52(18) . . ?
F5 C6 C1 121.61(17) . . ?
F5 C6 C5 113.98(16) . . ?
C1 C6 C5 124.40(18) . . ?
C8 C7 C12 113.20(18) . . ?
C8 C7 B1 127.95(16) . . ?
C12 C7 B1 118.64(15) . . ?
F6 C8 C7 121.24(17) . . ?
F6 C8 C9 114.72(17) . . ?
C7 C8 C9 124.03(18) . . ?
F7 C9 C10 119.49(19) . . ?
F7 C9 C8 120.43(19) . . ?
C10 C9 C8 120.08(19) . . ?
F8 C10 C9 120.96(19) . . ?
F8 C10 C11 120.82(19) . . ?
C9 C10 C11 118.21(19) . . ?
F9 C11 C12 121.01(18) . . ?
F9 C11 C10 119.06(19) . . ?
C12 C11 C10 119.92(19) . . ?
F10 C12 C11 115.99(17) . . ?
F10 C12 C7 119.43(17) . . ?
C11 C12 C7 124.55(18) . . ?
N1 C13 C14 179.8(3) . . ?

loop_
_geom_bond_atom_site_label_1
_geom_bond_atom_site_label_2
_geom_bond_distance
_geom_bond_site_symmetry_2
_geom_bond_publ_flag
Cu1 N1 1.8443(19) 5_665 ?
Cu1 N1 1.8443(19) . ?
B1 C1 1.656(3) 2_755 ?
B1 C1 1.656(3) . ?
B1 C7 1.662(3) 2_755 ?
B1 C7 1.662(3) . ?
N1 C13 1.131(3) . ?
F1 C2 1.358(2) . ?
F2 C3 1.348(2) . ?
F3 C4 1.339(2) . ?
F4 C5 1.341(2) . ?
F5 C6 1.357(2) . ?
F6 C8 1.355(2) . ?
F7 C9 1.345(2) . ?
F8 C10 1.335(2) . ?
F9 C11 1.346(2) . ?
F10 C12 1.354(2) . ?
C1 C6 1.382(3) . ?
C1 C2 1.387(3) . ?
C2 C3 1.379(3) . ?
C3 C4 1.373(3) . ?
C4 C5 1.370(3) . ?
C5 C6 1.384(3) . ?
C7 C8 1.382(3) . ?
C7 C12 1.391(3) . ?
C8 C9 1.388(3) . ?
C9 C10 1.370(3) . ?
C10 C11 1.379(3) . ?
C11 C12 1.371(3) . ?
C13 C14 1.455(3) . ?
